data_9004060
loop_
_publ_author_name
'Bachmann, H. G.'
'Barnes, W. H.'

_publ_section_title
;
 The crystal structure of a sodium-calcium variety of metahewettite
 Sample: hydrated
;
_journal_name_full 'The Canadian Mineralogist'
_journal_page_first 219
_journal_page_last 235
_journal_volume 7
_journal_year 1962
_chemical_compound_source 'Paradox Valley, Montrose County, Coldrado,USA'
_chemical_formula_sum 'Ca0.25 H0.54 Na0.5 O9 V3'
_chemical_name_mineral Barnesite
_space_group_IT_number 4
_symmetry_space_group_name_Hall 'P 2yb'
_symmetry_space_group_name_H-M 'P 1 21 1'
_cell_angle_alpha 90
_cell_angle_beta 92.5
_cell_angle_gamma 90
_cell_length_a 12.26
_cell_length_b 3.58
_cell_length_c 8.11
_cell_formula_units_Z 2
_cell_volume 355.616
_database_code_amcsd 0018488
_cod_original_formula_sum 'V3 Na.5 Ca.25 O9 H.54'
_cod_database_code 9004060

loop_
_symmetry_equiv_pos_as_xyz
x,y,z
-x,1/2+y,-z

loop_
_atom_site_type_symbol
_atom_site_label
_atom_site_fract_x
_atom_site_fract_y
_atom_site_fract_z
_atom_site_occupancy
_atom_site_U_iso_or_equiv
_atom_site_attached_hydrogens
V V1 0.06700 0.25000 0.17000 1.00000 0.03800 0
V V2 0.82200 0.25000 0.12700 1.00000 0.03800 0
V V3 0.54000 0.25000 0.83000 1.00000 0.03800 0
Na Na 0.30300 0.25000 0.44000 0.50000 0.03800 0
Ca Ca 0.30300 0.25000 0.44000 0.25000 0.03800 0
O O1 0.90700 0.25000 0.86900 1.00000 0.03800 0
O O2 0.14000 0.25000 0.89200 1.00000 0.03800 0
O O3 0.47500 0.25000 0.11500 1.00000 0.03800 0
O O4 0.95600 0.25000 0.28200 1.00000 0.03800 0
O O5 0.21400 0.25000 0.17300 1.00000 0.03800 0
O O6 0.68200 0.25000 0.04500 1.00000 0.03800 0
O O7 0.65100 0.25000 0.72500 1.00000 0.03800 0
O O8 0.43600 0.25000 0.67000 1.00000 0.03800 0
O Wat 0.70800 0.25000 0.36000 1.00000 0.03800 2

loop_
_cod_entry_issue_id
_cod_entry_issue_origin
_cod_entry_issue_severity
_cod_entry_issue_description
_cod_entry_issue_author
_cod_entry_issue_date
1 upstream note 'Note: sample is half-way between barnesite and metahewittite' AMCSD 2021-11-08

loop_
_cod_related_entry_id
_cod_related_entry_database
_cod_related_entry_code
_cod_related_entry_description
1 AMCSD 0018488 .
2 AMCSD 0005079 .
3 Wikidata Q3635067 'Barnesite, rare mineral, hydrous sodium vanadate(V)'
4 Wikidata Q3855433 'Metahewettite, hydrous vanadate(V) mineral'

loop_
_[local]_alternative_name_id
_[local]_alternative_name_type
_[local]_alternative_name_source
_[local]_alternative_name_source_id
_[local]_alternative_name_value
1 mineral AMCSD 0018488 Barnesite
2 mineral AMCSD 0005079 Metahewettite
